data_2004890
loop_
_publ_author_name
'Poje, N.'
'Poje, M.'
'Vickovic, I.'

_publ_section_title
;
 <i>cis</i>-Perhydro-1,3-dimethyl-4,5-(epoxyethanoxy)purine-2,6,8-trione
;
_journal_issue 5
_journal_name_full 'Acta Crystallographica Section C'
_journal_page_first 1311
_journal_page_last 1313
_journal_paper_doi 10.1107/S0108270195011322
_journal_volume 52
_journal_year 1996
_chemical_formula_moiety 'C9 H12 N4 O5'
_chemical_formula_sum 'C9 H12 N4 O5'
_chemical_formula_weight 256.218
_chemical_name_common '4,5-ethylenedioxy-1,3-dimethyl-dihydrouric acid'
_chemical_name_systematic
;
cis-4,5-ethylenedioxy-1,3-dimethyltetrahydropurine-2,6,8-trione
;
_chemical_temperature_decomposition 487.5(5)
_space_group_IT_number 33
_symmetry_cell_setting orthorhombic
_symmetry_space_group_name_Hall 'P 2c -2n'
_symmetry_space_group_name_H-M 'P n a 21'
_cell_angle_alpha 90.0
_cell_angle_beta 90.0
_cell_angle_gamma 90.0
_cell_formula_units_Z 8
_cell_length_a 15.187(5)
_cell_length_b 12.883(3)
_cell_length_c 11.468(3)
_cell_measurement_reflns_used 18
_cell_measurement_temperature 293
_cell_measurement_theta_max 21
_cell_measurement_theta_min 12
_cell_volume 2243.8(11)
_computing_cell_refinement 'Philips PW1100/20 software'
_computing_data_collection 'Philips PW1100/20 software'
_computing_data_reduction 'local program'
_computing_molecular_graphics 'ORTEP (Johnson, 1965)'
_computing_publication_material 'CSU (Vickovi\'c, 1988, 1994)'
_computing_structure_refinement 'SHELXL93 (Sheldrick, 1993)'
_computing_structure_solution 'SIR88 (Burla et al., 1989)'
_diffrn_ambient_temperature 293(2)
_diffrn_measurement_device 'Philips PW1100/20'
_diffrn_measurement_method \q/2\q
_diffrn_radiation_monochromator graphite
_diffrn_radiation_source xray_tube
_diffrn_radiation_type CuK\a
_diffrn_radiation_wavelength 1.54178
_diffrn_reflns_av_R_equivalents 0.0000
_diffrn_reflns_av_sigmaI/netI 0.1127
_diffrn_reflns_limit_h_max 18
_diffrn_reflns_limit_h_min 0
_diffrn_reflns_limit_k_max 15
_diffrn_reflns_limit_k_min 0
_diffrn_reflns_limit_l_max 13
_diffrn_reflns_limit_l_min 0
_diffrn_reflns_number 1826
_diffrn_reflns_theta_max 69.95
_diffrn_reflns_theta_min 4.50
_diffrn_standards_decay_% 0
_diffrn_standards_interval_time 120
_diffrn_standards_number 3
_exptl_absorpt_coefficient_mu 1.080
_exptl_absorpt_correction_type none
_exptl_crystal_colour colourless
_exptl_crystal_density_diffrn 1.5169
_exptl_crystal_density_meas 1.51
_exptl_crystal_density_method flotation
_exptl_crystal_description prism
_exptl_crystal_F_000 1072
_exptl_crystal_size_max 0.28
_exptl_crystal_size_mid 0.24
_exptl_crystal_size_min 0.15
_refine_diff_density_max 0.249
_refine_diff_density_min -0.238
_refine_ls_abs_structure_details 'Flack (1983) parameter = 0.15(17)'
_refine_ls_abs_structure_Flack 0.15(17)
_refine_ls_extinction_coef 0.0065(3)
_refine_ls_extinction_method 'SHELXL93 (Sheldrick, 1993)'
_refine_ls_goodness_of_fit_all 0.982
_refine_ls_goodness_of_fit_obs 1.013
_refine_ls_hydrogen_treatment noref
_refine_ls_matrix_type full
_refine_ls_number_parameters 328
_refine_ls_number_reflns 1826
_refine_ls_number_restraints 1
_refine_ls_restrained_S_all 0.982
_refine_ls_restrained_S_obs 1.013
_refine_ls_R_factor_all 0.0465
_refine_ls_R_factor_obs 0.0426
_refine_ls_shift/esd_max '1.355 (C11 U~11~)'
_refine_ls_shift/esd_mean 0.359
_refine_ls_structure_factor_coef Fsqd
_refine_ls_weighting_scheme
;
calc w = 1/[\s^2^(F~o~^2^) + 0.0121P]
where P = (F~o~^2^ + 2F~c~^2^)/3
;
_refine_ls_wR_factor_all 0.0725
_refine_ls_wR_factor_obs 0.0711
_reflns_number_observed 1680
_reflns_number_total 1826
_reflns_observed_criterion I>2sigma(I)
_cod_data_source_file ka1144.cif
_cod_data_source_block ka1144
_cod_depositor_comments
;
The following automatic conversions were performed:

'_chemical_melting_point' tag was changed to
'_chemical_temperature_decomposition' since the value had been given
as '487-488 K, dec.'. The value was changed to '487.5(5)' - the
average value was taken and precision was estimated.

Automatic conversion script
Id: cif_fix_values 1715 2011-07-08 13:25:40Z adriana 
;
_cod_database_code 2004890

loop_
_symmetry_equiv_pos_as_xyz
'x, y, z'
'-x, -y, z+1/2'
'-x+1/2, y+1/2, z+1/2'
'x+1/2, -y+1/2, z'

loop_
_atom_site_aniso_label
_atom_site_aniso_U_11
_atom_site_aniso_U_22
_atom_site_aniso_U_33
_atom_site_aniso_U_12
_atom_site_aniso_U_13
_atom_site_aniso_U_23
C11 0.130(4) 0.044(2) 0.083(3) -0.013(2) 0.028(3) -0.029(2)
C12 0.0440(10) 0.054(2) 0.0300(10) -0.0150(10) 0.0000(10) -0.0020(10)
C13 0.0240(10) 0.098(2) 0.0450(10) 0.0040(10) -0.0070(10) 0.013(2)
C14 0.0220(10) 0.0380(10) 0.0270(10) 0.0020(10) -0.0020(10) -0.0040(10)
C15 0.0200(10) 0.0400(10) 0.0260(10) 0.0000(10) 0.0000(10) -0.0030(10)
C16 0.0450(10) 0.0380(10) 0.0430(10) 0.0060(10) 0.0050(10) -0.0010(10)
C17 0.057(2) 0.0420(10) 0.050(2) 0.0100(10) 0.0140(10) 0.0080(10)
C18 0.0240(10) 0.0510(10) 0.0300(10) -0.0040(10) -0.0030(10) 0.0000(10)
C19 0.0450(10) 0.0440(10) 0.0490(10) -0.0160(10) 0.0140(10) 0.0000(10)
N11 0.0570(10) 0.0340(10) 0.0430(10) -0.0090(10) 0.0080(10) -0.0080(10)
N13 0.0220(10) 0.0550(10) 0.0310(10) -0.0030(10) -0.0040(10) -0.0020(10)
N17 0.0250(10) 0.0680(10) 0.0260(10) -0.0010(10) -0.0020(10) -0.0010(10)
N19 0.0230(10) 0.0460(10) 0.0270(10) -0.0010(10) 0.0020(10) -0.0010(10)
O12 0.072(2) 0.094(2) 0.0550(10) -0.038(2) -0.0150(10) -0.0180(10)
O14 0.0410(10) 0.0370(10) 0.0460(10) 0.0050(10) 0.0110(10) -0.0030(10)
O15 0.0300(10) 0.0480(10) 0.0360(10) -0.0030(10) 0.0080(10) 0.0010(10)
O16 0.0570(10) 0.0610(10) 0.097(2) 0.0260(10) 0.0050(10) 0.0040(10)
O18 0.0350(10) 0.084(2) 0.0280(10) -0.0100(10) -0.0050(10) 0.0000(10)
C21 0.065(2) 0.036(2) 0.067(2) 0.0110(10) -0.010(2) 0.0010(10)
C22 0.0330(10) 0.062(2) 0.0270(10) 0.0100(10) -0.0010(10) -0.0030(10)
C23 0.029(2) 0.108(3) 0.051(2) -0.019(2) 0.0110(10) -0.008(2)
C24 0.0210(10) 0.0520(10) 0.0260(10) -0.0080(10) -0.0010(10) -0.0010(10)
C25 0.0230(10) 0.0400(10) 0.0300(10) -0.0020(10) -0.0030(10) 0.0010(10)
C26 0.0240(10) 0.0460(10) 0.0360(10) 0.0020(10) -0.0040(10) 0.0050(10)
C27 0.063(2) 0.0450(10) 0.053(2) -0.0160(10) -0.0180(10) 0.0090(10)
C28 0.0310(10) 0.0520(10) 0.0310(10) -0.0030(10) 0.0030(10) 0.0020(10)
C29 0.068(2) 0.0350(10) 0.0480(10) 0.0050(10) -0.0110(10) -0.0040(10)
N21 0.0380(10) 0.0390(10) 0.0430(10) 0.0050(10) -0.0050(10) 0.0000(10)
N23 0.0240(10) 0.069(2) 0.0320(10) -0.0030(10) 0.0050(10) -0.0080(10)
N27 0.0240(10) 0.0580(10) 0.0320(10) 0.0020(10) -0.0030(10) -0.0060(10)
N29 0.0240(10) 0.0600(10) 0.0260(10) 0.0000(10) -0.0010(10) 0.0020(10)
O22 0.0410(10) 0.083(2) 0.0600(10) 0.0210(10) 0.0080(10) -0.0130(10)
O24 0.0470(10) 0.0500(10) 0.0400(10) -0.0200(10) -0.0080(10) 0.0000(10)
O25 0.0330(10) 0.0380(10) 0.0340(10) 0.0030(10) -0.0080(10) 0.0000(10)
O26 0.0330(10) 0.0510(10) 0.0830(10) -0.0090(10) 0.0060(10) -0.0010(10)
O28 0.0360(10) 0.084(2) 0.0280(10) -0.0010(10) 0.0020(10) -0.0050(10)

loop_
_atom_site_label
_atom_site_occupancy
_atom_site_fract_x
_atom_site_fract_y
_atom_site_fract_z
_atom_site_U_iso_or_equiv
_atom_site_thermal_displace_type
_atom_site_calc_flag
_atom_site_type_symbol
C11 1 0.2831(4) 0.5163(3) 0.8244(4) 0.086(1) Uani d C
C12 1 0.3724(2) 0.3592(2) 0.7857(2) 0.043(1) Uani d C
C13 1 0.4695(2) 0.2165(3) 0.7431(3) 0.056(1) Uani d C
C14 1 0.3224(1) 0.2226(2) 0.6529(2) 0.029 Uani d C
C15 1 0.2268(1) 0.2639(2) 0.6649(2) 0.029 Uani d C
C16 1 0.2206(2) 0.3733(2) 0.7137(2) 0.042 Uani d C
C17 1 0.2745(2) 0.0663(2) 0.7444(3) 0.050(1) Uani d C
C18 1 0.2703(2) 0.2650(2) 0.4704(2) 0.035 Uani d C
C19 1 0.1807(2) 0.0957(2) 0.7270(3) 0.046 Uani d C
N11 1 0.2926(2) 0.4115(2) 0.7726(2) 0.045 Uani d N
N13 1 0.3814(1) 0.2622(2) 0.7407(2) 0.036 Uani d N
N17 1 0.1991(1) 0.2612(2) 0.5435(2) 0.040 Uani d N
N19 1 0.3450(1) 0.2552(2) 0.5364(2) 0.032 Uani d N
O12 1 0.4326(2) 0.4020(2) 0.8366(2) 0.074(1) Uani d O
O14 1 0.3257(1) 0.1137(1) 0.6522(2) 0.041 Uani d O
O15 1 0.1736(1) 0.2072(1) 0.7405(2) 0.038 Uani d O
O16 1 0.1527(2) 0.4212(2) 0.7042(3) 0.072(1) Uani d O
O18 1 0.2686(1) 0.2770(2) 0.3644(2) 0.049(1) Uani d O
C21 1 0.0216(2) -0.0261(2) 0.0390(3) 0.056(1) Uani d C
C22 1 0.1231(2) 0.1238(2) 0.0444(2) 0.041(1) Uani d C
C23 1 0.2287(2) 0.2635(4) 0.0526(3) 0.063(1) Uani d C
C24 1 0.0817(1) 0.2868(2) 0.1419(2) 0.033 Uani d C
C25 1 -0.0166(1) 0.2561(2) 0.1309(2) 0.031 Uani d C
C26 1 -0.0318(1) 0.1407(2) 0.1064(2) 0.035 Uani d C
C27 1 0.0530(2) 0.4321(3) 0.0182(3) 0.054(1) Uani d C
C28 1 0.0208(2) 0.2798(2) 0.3247(2) 0.038 Uani d C
C29 1 -0.0448(2) 0.4158(2) 0.0321(3) 0.050(1) Uani d C
N21 1 0.0377(2) 0.0838(2) 0.0668(2) 0.040 Uani d N
N23 1 0.1371(1) 0.2267(2) 0.0655(2) 0.042(1) Uani d N
N27 1 -0.0478(1) 0.2817(2) 0.2470(2) 0.038 Uani d N
N29 1 0.0977(1) 0.2687(2) 0.2644(2) 0.037 Uani d N
O22 1 0.1796(2) 0.0651(2) 0.0070(2) 0.061(1) Uani d O
O24 1 0.0957(1) 0.3931(2) 0.1211(2) 0.046 Uani d O
O25 1 -0.0618(1) 0.3061(1) 0.0403(2) 0.035 Uani d O
O26 1 -0.1037(1) 0.1039(2) 0.1241(3) 0.056 Uani d O
O28 1 0.0154(1) 0.2833(2) 0.4318(2) 0.049(1) Uani d O
H11a 1 0.220 0.557 0.815 0.08 Uiso d H
H11b 1 0.333 0.566 0.784 0.08 Uiso c H
H11c 1 0.296 0.510 0.917 0.08 Uiso c H
H13a 1 0.514 0.246 0.810 0.06 Uiso d H
H13b 1 0.500 0.229 0.658 0.06 Uiso d H
H13c 1 0.463 0.132 0.757 0.06 Uiso c H
H17a 1 0.281 -0.020 0.740 0.05 Uiso d H
H17b 1 0.297 0.093 0.829 0.05 Uiso d H
H19a 1 0.140 0.057 0.792 0.05 Uiso d H
H19b 1 0.160 0.072 0.640 0.05 Uiso d H
H17 1 0.137 0.257 0.517 0.04 Uiso d H
H19 1 0.405 0.269 0.509 0.03 Uiso d H
H21a 1 -0.044 -0.056 0.056 0.05 Uiso c H
H21b 1 0.068 -0.072 0.091 0.05 Uiso c H
H21c 1 0.036 -0.037 -0.053 0.05 Uiso c H
H23a 1 0.271 0.219 -0.005 0.07 Uiso d H
H23b 1 0.258 0.266 0.139 0.07 Uiso d H
H23c 1 0.225 0.343 0.018 0.07 Uiso d H
H27a 1 0.067 0.515 0.007 0.06 Uiso d H
H27b 1 0.077 0.390 -0.059 0.06 Uiso c H
H29a 1 -0.081 0.448 -0.043 0.05 Uiso d H
H29b 1 -0.068 0.454 0.112 0.05 Uiso d H
H27 1 -0.110 0.297 0.267 0.04 Uiso d H
H29 1 0.156 0.252 0.299 0.04 Uiso d H

loop_
_atom_type_symbol
_atom_type_description
_atom_type_scat_dispersion_real
_atom_type_scat_dispersion_imag
_atom_type_scat_source
C C 0.0181 0.0091 'International Tables Vol C Tables 4.2.6.8 and 6.1.1.4'
N N 0.0311 0.0180 'International Tables Vol C Tables 4.2.6.8 and 6.1.1.4'
O O 0.0492 0.0322 'International Tables Vol C Tables 4.2.6.8 and 6.1.1.4'
H H 0.0000 0.0000 'International Tables Vol C Tables 4.2.6.8 and 6.1.1.4'

loop_
_geom_angle_atom_site_label_1
_geom_angle_atom_site_label_2
_geom_angle_atom_site_label_3
_geom_angle_site_symmetry_3
_geom_angle
_geom_angle_publ_flag
N11 C12 N13 . 119.4(2) no
N11 C12 O12 . 119.1(3) no
N13 C12 O12 . 121.6(3) no
C15 C14 N13 . 113.5(2) no
C15 C14 N19 . 101.8(2) no
C15 C14 O14 . 112.1(2) no
N13 C14 N19 . 113.3(2) yes
N13 C14 O14 . 109.6(2) yes
N19 C14 O14 . 106.1(2) yes
C14 C15 C16 . 114.1(2) no
C14 C15 N17 . 100.2(2) no
C14 C15 O15 . 114.7(2) no
C16 C15 N17 . 110.9(2) no
C16 C15 O15 . 102.8(2) no
N17 C15 O15 . 114.6(2) yes
C15 C16 N11 . 117.6(2) no
C15 C16 O16 . 119.6(3) no
N11 C16 O16 . 122.7(3) no
N17 C18 N19 . 108.2(2) no
N17 C18 O18 . 126.5(3) no
N19 C18 O18 . 125.3(3) no
C19 C17 O14 . 108.0(2) no
C17 C19 O15 . 108.0(2) no
C11 N11 C12 . 118.8(3) no
C11 N11 C16 . 116.4(3) no
C12 N11 C16 . 124.8(2) no
C12 N13 C13 . 117.1(2) no
C12 N13 C14 . 121.9(2) no
C13 N13 C14 . 116.1(2) no
C15 N17 C18 . 110.9(2) no
C14 N19 C18 . 110.0(2) no
C14 O14 C17 . 113.5(2) no
C15 O15 C19 . 114.2(2) no
N21 C22 N23 . 117.6(2) no
N21 C22 O22 . 118.7(3) no
N23 C22 O22 . 123.7(3) no
C25 C24 N23 . 112.1(2) no
C25 C24 N29 . 101.5(2) no
C25 C24 O24 . 112.4(2) no
N23 C24 N29 . 114.0(2) yes
N23 C24 O24 . 109.4(2) yes
N29 C24 O24 . 107.3(2) yes
C24 C25 C26 . 114.1(2) no
C24 C25 N27 . 100.5(2) no
C24 C25 O25 . 114.5(2) no
C26 C25 N27 . 109.9(2) no
C26 C25 O25 . 103.7(2) no
N27 C25 O25 . 114.6(2) yes
C25 C26 N21 . 117.8(2) no
C25 C26 O26 . 119.1(2) no
N21 C26 O26 . 123.0(2) no
N27 C28 N29 . 108.8(2) no
N27 C28 O28 . 126.6(3) no
N29 C28 O28 . 124.5(2) no
C29 C27 O24 . 108.0(3) no
C27 C29 O25 . 108.7(2) no
C21 N21 C22 . 117.5(2) no
C21 N21 C26 . 117.5(2) no
C22 N21 C26 . 124.9(2) no
C22 N23 C23 . 116.2(2) no
C22 N23 C24 . 122.6(2) no
C23 N23 C24 . 116.0(2) no
C25 N27 C28 . 110.1(2) no
C24 N29 C28 . 109.4(2) no
C24 O24 C27 . 114.3(2) no
C25 O25 C29 . 114.3(2) no
N11 C11 H11a . 118.7(4) no
N11 C11 H11b . 107.2(4) no
N11 C11 H11c . 107.9(4) no
H11a C11 H11b . 106.5(4) no
H11a C11 H11c . 106.9(4) no
H11b C11 H11c . 109.5(4) no
N13 C13 H13a . 116.1(3) no
N13 C13 H13b . 108.2(3) no
N13 C13 H13c . 108.5(3) no
H13a C13 H13b . 108.3(3) no
H13a C13 H13c . 107.3(3) no
H13b C13 H13c . 108.2(3) no
C19 C17 H17a . 109.4(3) no
C19 C17 H17b . 109.9(3) no
O14 C17 H17a . 109.8(2) no
O14 C17 H17b . 110.5(2) no
H17a C17 H17b . 109.2(3) no
C17 C19 H19a . 109.6(3) no
C17 C19 H19b . 109.1(3) no
O15 C19 H19a . 109.8(2) no
O15 C19 H19b . 110.7(2) no
H19a C19 H19b . 109.6(3) no
C15 N17 H17 . 124.7(2) no
C18 N17 H17 . 124.4(2) no
C14 N19 H19 . 124.8(2) no
C18 N19 H19 . 125.2(2) no
N21 C21 H21a . 117.1(3) no
N21 C21 H21b . 107.1(2) no
N21 C21 H21c . 107.5(2) no
H21a C21 H21b . 107.5(3) no
H21a C21 H21c . 108.3(3) no
H21b C21 H21c . 109.2(3) no
N23 C23 H23a . 116.7(3) no
N23 C23 H23b . 107.7(3) no
N23 C23 H23c . 106.7(3) no
H23a C23 H23b . 109.2(3) no
H23a C23 H23c . 107.6(3) no
H23b C23 H23c . 108.8(3) no
C29 C27 H27a . 109.8(3) no
C29 C27 H27b . 110.0(3) no
O24 C27 H27a . 110.4(3) no
O24 C27 H27b . 109.8(3) no
H27a C27 H27b . 108.8(3) no
C27 C29 H29a . 110.9(3) no
C27 C29 H29b . 110.0(3) no
O25 C29 H29a . 109.3(2) no
O25 C29 H29b . 109.1(2) no
H29a C29 H29b . 108.9(3) no
C25 N27 H27 . 124.6(2) no
C28 N27 H27 . 125.2(2) no
C24 N29 H29 . 125.0(2) no
C28 N29 H29 . 125.6(2) no
C11 H11a O16 1 94.4(3) no
C13 H13a O12 1 93.6(2) no
C21 H21a O26 1 95.8(2) no
C23 H23c O24 1 96.6(2) no
C29 H29b O16 2_564 150.6(2) no

loop_
_geom_bond_atom_site_label_1
_geom_bond_atom_site_label_2
_geom_bond_distance
_geom_bond_publ_flag
C11 N11 1.482(5) no
C12 N11 1.395(4) no
C12 N13 1.359(4) no
C12 O12 1.217(4) no
C13 N13 1.462(4) no
C14 C15 1.552(2) yes
C14 N13 1.441(3) yes
C14 N19 1.442(3) yes
C14 O14 1.404(3) yes
C15 C16 1.519(4) yes
C15 N17 1.455(3) yes
C15 O15 1.392(3) yes
C16 N11 1.376(4) no
C16 O16 1.207(4) no
C18 N17 1.369(3) no
C18 N19 1.370(3) no
C18 O18 1.226(3) no
C17 C19 1.487(4) no
C17 O14 1.448(4) no
C19 O15 1.449(3) no
C21 N21 1.472(4) no
C22 N21 1.419(4) no
C22 N23 1.364(4) no
C22 O22 1.222(4) no
C23 N23 1.477(4) no
C24 C25 1.550(2) yes
C24 N23 1.440(3) yes
C24 N29 1.445(3) yes
C24 O24 1.406(4) yes
C25 C26 1.531(4) yes
C25 N27 1.451(3) yes
C25 O25 1.402(3) yes
C26 N21 1.363(3) no
C26 O26 1.208(3) no
C28 N27 1.371(3) no
C28 N29 1.365(3) no
C28 O28 1.232(3) no
C27 C29 1.509(4) no
C27 O24 1.437(4) no
C29 O25 1.440(3) no
C11 H11a 1.098(6) no
C11 H11b 1.095(5) no
C11 H11c 1.083(5) no
C13 H13a 1.091(3) no
C13 H13b 1.092(3) no
C13 H13c 1.105(4) no
C17 H17a 1.117(3) no
C17 H17b 1.085(3) no
C19 H19a 1.089(3) no
C19 H19b 1.090(3) no
C21 H21a 1.086(3) no
C21 H21b 1.096(3) no
C21 H21c 1.087(3) no
C23 H23a 1.085(4) no
C23 H23b 1.087(3) no
C23 H23c 1.100(5) no
C27 H27a 1.097(4) no
C27 H27b 1.100(4) no
C29 H29a 1.103(3) no
C29 H29b 1.098(3) no

loop_
_geom_contact_atom_site_label_1
_geom_contact_atom_site_label_2
_geom_contact_distance
_geom_contact_site_symmetry_2
_geom_contact_publ_flag
C11 O16 2.706(6) 1 no
H11a O16 2.392(3) 1 no
C13 O12 2.679(5) 1 no
H13a O12 2.379(3) 1 no
C21 O26 2.716(4) 1 no
H21a O26 2.382(3) 1 no
C23 O24 2.736(5) 1 no
H23c O24 2.381(2) 1 no
C29 O16 3.315(4) 2_564 no
H29b O16 2.315(3) 2_564 no

loop_
_geom_torsion_atom_site_label_1
_geom_torsion_atom_site_label_2
_geom_torsion_atom_site_label_3
_geom_torsion_atom_site_label_4
_geom_torsion
_geom_torsion_publ_flag
C11 N11 C12 N13 178.7(3) no
C11 N11 C12 O12 -1.8(4) no
C11 N11 C16 C15 -177.0(3) no
C11 N11 C16 O16 -0.3(5) no
C12 N11 C16 C15 3.4(4) no
C12 N11 C16 O16 -179.9(3) no
C12 N13 C14 C15 -33.0(3) no
C12 N13 C14 N19 82.5(3) yes
C12 N13 C14 O14 -159.2(2) no
C13 N13 C12 N11 172.1(3) no
C13 N13 C12 O12 -7.4(4) no
C13 N13 C14 C15 172.7(2) no
C13 N13 C14 N19 -71.8(3) no
C13 N13 C14 O14 46.5(3) no
C14 C15 C16 N11 -18.7(3) no
C14 C15 C16 O16 164.5(3) no
C14 C15 N17 C18 -23.4(2) no
C14 C15 O15 C19 -44.5(3) no
C14 N13 C12 N11 18.0(4) no
C14 N13 C12 O12 -161.5(3) no
C14 N19 C18 N17 12.2(3) no
C14 N19 C18 O18 -169.0(3) no
C14 O14 C17 C19 61.9(3) no
C15 C14 N19 C18 -25.9(2) no
C15 C14 O14 C17 -47.7(3) no
C15 N17 C18 N19 8.5(3) no
C15 N17 C18 O18 -170.3(3) no
C15 O15 C19 C17 57.5(3) no
C16 C15 C14 N13 32.0(3) yes
C16 C15 C14 N19 -90.1(2) yes
C16 C15 C14 O14 156.9(2) no
C16 C15 N17 C18 97.5(2) no
C16 C15 O15 C19 -169.0(2) no
C16 N11 C12 N13 -1.8(4) no
C16 N11 C12 O12 177.7(3) no
C18 N17 C15 O15 -146.7(2) no
C18 N19 C14 N13 -148.2(2) no
C18 N19 C14 O14 91.5(2) no
C17 O14 C14 N13 79.3(2) no
C17 O14 C14 N19 -158.0(2) yes
C19 O15 C15 N17 70.6(3) no
N11 C16 C15 N17 -131.0(2) no
N11 C16 C15 O15 106.2(3) no
N13 C14 C15 N17 150.6(2) no
N13 C14 C15 O15 -86.2(2) no
N17 C15 C14 N19 28.4(2) yes
N17 C15 C14 O14 -84.6(2) no
N17 C15 C16 O16 52.2(3) no
N19 C14 C15 O15 151.6(2) no
O14 C14 C15 O15 38.6(3) yes
O14 C17 C19 O15 -64.0(3) no
O15 C15 C16 O16 -70.7(3) no
C21 N21 C22 N23 177.3(2) no
C21 N21 C22 O22 -2.3(4) no
C21 N21 C26 C25 -177.6(2) no
C21 N21 C26 O26 3.3(4) no
C22 N21 C26 C25 -1.2(4) no
C22 N21 C26 O26 179.8(3) no
C22 N23 C24 C25 -38.0(3) no
C22 N23 C24 N29 76.7(3) yes
C22 N23 C24 O24 -163.3(2) no
C23 N23 C22 N21 174.1(3) no
C23 N23 C22 O22 -6.3(4) no
C23 N23 C24 C25 168.6(2) no
C23 N23 C24 N29 -76.8(3) no
C23 N23 C24 O24 43.3(3) no
C24 C25 C26 N21 -17.0(3) no
C24 C25 C26 O26 162.1(2) no
C24 C25 N27 C28 -24.1(2) no
C24 C25 O25 C29 -44.8(3) no
C24 N23 C22 N21 20.6(4) no
C24 N23 C22 O22 -159.8(3) no
C24 N29 C28 N27 13.0(3) no
C24 N29 C28 O28 -169.5(3) no
C24 O24 C27 C29 60.3(3) no
C25 C24 N29 C28 -27.1(2) no
C25 C24 O24 C27 -47.6(3) no
C25 N27 C28 N29 8.4(3) no
C25 N27 C28 O28 -169.0(3) no
C25 O25 C29 C27 56.9(3) no
C26 C25 C24 N23 34.3(3) yes
C26 C25 C24 N29 -87.8(2) yes
C26 C25 C24 O24 157.9(2) no
C26 C25 N27 C28 96.5(2) no
C26 C25 O25 C29 -169.7(2) no
C26 N21 C22 N23 0.9(4) no
C26 N21 C22 O22 -178.7(3) no
C28 N27 C25 O25 -147.3(2) no
C28 N29 C24 N23 -147.8(2) no
C28 N29 C24 O24 90.9(2) no
C27 O24 C24 N23 77.6(3) no
C27 O24 C24 N29 -158.3(2) yes
C29 O25 C25 N27 70.6(3) no
N21 C26 C25 N27 -128.9(2) no
N21 C26 C25 O25 108.2(2) no
N23 C24 C25 N27 151.7(2) no
N23 C24 C25 O25 -85.0(2) no
N27 C25 C24 N29 29.7(2) yes
N27 C25 C24 O24 -84.6(2) no
N27 C25 C26 O26 50.2(3) no
N29 C24 C25 O25 153.0(2) no
O24 C24 C25 O25 38.7(3) yes
O24 C27 C29 O25 -62.6(3) no
O25 C25 C26 O26 -72.7(3) no

loop_
_cod_related_entry_id
_cod_related_entry_database
_cod_related_entry_code
1 ChemSpider 10503805
